data_4516586
loop_
_publ_author_name
'Bhattacharjee, Subham'
'Bhattacharya, Santanu'

_publ_section_title
;
 Remarkable Role of C-I&#x00B7;&#x00B7;&#x00B7;N Halogen Bonding in
 Thixotropic 'Halo'gel Formation.
;
_journal_issue 17
_journal_name_full 'Langmuir : the ACS journal of surfaces and colloids'
_journal_page_first 4270
_journal_page_last 4277
_journal_paper_doi 10.1021/acs.langmuir.5b02597
_journal_volume 32
_journal_year 2016
_chemical_formula_sum 'C34 H32 F4 I2 N2 O2'
_chemical_formula_weight 830.42
_space_group_IT_number 15
_space_group_name_Hall '-C 2yc'
_space_group_name_H-M_alt 'C 1 2/c 1'
_symmetry_cell_setting monoclinic
_symmetry_space_group_name_H-M 'C 1 2/c 1'
_atom_sites_solution_hydrogens geom
_atom_sites_solution_primary direct
_atom_sites_solution_secondary difmap
_audit_creation_method SHELXL-97
_cell_angle_alpha 90.00
_cell_angle_beta 110.25(2)
_cell_angle_gamma 90.00
_cell_formula_units_Z 4
_cell_length_a 18.116(14)
_cell_length_b 9.199(6)
_cell_length_c 21.372(15)
_cell_measurement_reflns_used 27077
_cell_measurement_temperature 293(2)
_cell_measurement_theta_max 26.00
_cell_measurement_theta_min 3.49
_cell_volume 3341(4)
_computing_structure_refinement 'SHELXL-97 (Sheldrick, 1997)'
_diffrn_ambient_temperature 293(2)
_diffrn_measured_fraction_theta_full 0.998
_diffrn_measured_fraction_theta_max 0.998
_diffrn_radiation_monochromator graphite
_diffrn_radiation_source 'fine-focus sealed tube'
_diffrn_radiation_type MoK\a
_diffrn_radiation_wavelength 0.71073
_diffrn_reflns_av_R_equivalents 0.0703
_diffrn_reflns_av_sigmaI/netI 0.0403
_diffrn_reflns_limit_h_max 22
_diffrn_reflns_limit_h_min -22
_diffrn_reflns_limit_k_max 11
_diffrn_reflns_limit_k_min -11
_diffrn_reflns_limit_l_max 25
_diffrn_reflns_limit_l_min -26
_diffrn_reflns_number 27077
_diffrn_reflns_theta_full 26.00
_diffrn_reflns_theta_max 26.00
_diffrn_reflns_theta_min 3.49
_exptl_absorpt_coefficient_mu 1.937
_exptl_absorpt_correction_type none
_exptl_crystal_colour Yellow
_exptl_crystal_density_diffrn 1.651
_exptl_crystal_density_method 'not measured'
_exptl_crystal_description Block
_exptl_crystal_F_000 1632
_exptl_crystal_size_max 0.2
_exptl_crystal_size_mid 0.2
_exptl_crystal_size_min 0.2
_refine_diff_density_max 0.879
_refine_diff_density_min -0.459
_refine_diff_density_rms 0.083
_refine_ls_extinction_method none
_refine_ls_goodness_of_fit_ref 1.051
_refine_ls_hydrogen_treatment mixed
_refine_ls_matrix_type full
_refine_ls_number_parameters 202
_refine_ls_number_reflns 3283
_refine_ls_number_restraints 5
_refine_ls_restrained_S_all 1.064
_refine_ls_R_factor_all 0.0679
_refine_ls_R_factor_gt 0.0373
_refine_ls_shift/su_max 0.000
_refine_ls_shift/su_mean 0.000
_refine_ls_structure_factor_coef Fsqd
_refine_ls_weighting_details 'calc w=1/[\s^2^(Fo^2^)+(0.0595P)^2^+0.0000P] where P=(Fo^2^+2Fc^2^)/3'
_refine_ls_weighting_scheme calc
_refine_ls_wR_factor_gt 0.0963
_refine_ls_wR_factor_ref 0.1049
_reflns_number_gt 2268
_reflns_number_total 3283
_reflns_threshold_expression >2sigma(I)
_cod_data_source_file la5b02597_si_002.cif
_cod_data_source_block ifb_0m
_cod_depositor_comments
;
The following automatic conversions were performed:

data item '_symmetry_cell_setting' value 'Monoclinic' was changed to
'monoclinic' in accordance with the
/home/saulius/struct/COD-crude-data/automatic-downloads/DataCite-retrospective/ACS/depositions/lib/dictionaries/cif_core.dic
dictionary named 'cif_core.dic' version 2.4.2 last updated on
2011-04-26.

Automatic conversion script
Id: cif_fix_values 6909 2019-04-08 15:41:33Z antanas 
;
_cod_original_sg_symbol_H-M C2/C
_cod_database_code 4516586

loop_
_symmetry_equiv_pos_as_xyz
'x, y, z'
'-x, y, -z+1/2'
'x+1/2, y+1/2, z'
'-x+1/2, y+1/2, -z+1/2'
'-x, -y, -z'
'x, -y, z-1/2'
'-x+1/2, -y+1/2, -z'
'x+1/2, -y+1/2, z-1/2'

loop_
_atom_site_label
_atom_site_type_symbol
_atom_site_fract_x
_atom_site_fract_y
_atom_site_fract_z
_atom_site_U_iso_or_equiv
_atom_site_adp_type
_atom_site_occupancy
_atom_site_symmetry_multiplicity
_atom_site_calc_flag
_atom_site_refinement_flags
I1 I 0.170646(15) 0.40357(3) 0.132716(13) 0.06068(16) Uani 1 1 d .
F1 F 0.11616(15) 0.6966(3) 0.04933(15) 0.0927(10) Uani 1 1 d .
F2 F 0.01356(17) 0.2278(3) 0.04813(15) 0.0965(10) Uani 1 1 d .
N1 N 0.3107(2) 0.3499(5) 0.2424(2) 0.0769(12) Uani 1 1 d .
O1 O 0.6940(2) 0.0286(5) 0.4109(2) 0.1104(16) Uani 1 1 d .
C1 C 0.3369(3) 0.4594(7) 0.2850(3) 0.097(2) Uani 1 1 d .
H1 H 0.3048 0.5405 0.2807 0.117 Uiso 1 1 calc R
C2 C 0.4094(3) 0.4585(7) 0.3351(3) 0.094(2) Uani 1 1 d .
H2 H 0.4244 0.5369 0.3643 0.113 Uiso 1 1 calc R
C3 C 0.4592(2) 0.3444(5) 0.3425(2) 0.0595(12) Uani 1 1 d .
C4 C 0.4315(2) 0.2326(5) 0.2974(2) 0.0684(13) Uani 1 1 d .
H4 H 0.4628 0.1513 0.2997 0.082 Uiso 1 1 calc R
C5 C 0.3579(3) 0.2401(5) 0.2492(2) 0.0682(13) Uani 1 1 d .
H5 H 0.3412 0.1625 0.2198 0.082 Uiso 1 1 calc R
C6 C 0.5376(3) 0.3487(6) 0.3935(3) 0.0705(14) Uani 1 1 d D
C7 C 0.5914(3) 0.2486(6) 0.4036(3) 0.0630(12) Uani 1 1 d D
C8 C 0.6728(2) 0.2515(5) 0.4541(2) 0.0585(12) Uani 1 1 d .
C9 C 0.7006(2) 0.3654(5) 0.4968(2) 0.0655(13) Uani 1 1 d .
H9 H 0.6679 0.4444 0.4951 0.079 Uiso 1 1 calc R
C10 C 0.7230(3) 0.1347(5) 0.4571(3) 0.0686(14) Uani 1 1 d .
C11 C 0.7388(4) -0.0996(7) 0.4155(4) 0.135(4) Uani 1 1 d D
H11A H 0.7471 -0.1481 0.4577 0.162 Uiso 1 1 calc R
H11B H 0.7896 -0.0766 0.4124 0.162 Uiso 1 1 calc R
C12 C 0.6919(6) -0.1967(11) 0.3576(5) 0.216(6) Uani 1 1 d D
H12A H 0.6822 -0.1456 0.3159 0.259 Uiso 1 1 calc R
H12B H 0.7220 -0.2836 0.3571 0.259 Uiso 1 1 calc R
C13 C 0.6182(10) -0.2370(16) 0.3641(9) 0.324(11) Uani 1 1 d D
H13A H 0.5826 -0.1549 0.3575 0.389 Uiso 1 1 calc R
H13B H 0.6252 -0.2827 0.4067 0.389 Uiso 1 1 calc R
C14 C 0.5923(12) -0.341(2) 0.3086(7) 0.387(12) Uiso 1 1 d D
H14A H 0.5420 -0.3801 0.3053 0.580 Uiso 1 1 calc R
H14B H 0.6300 -0.4181 0.3164 0.580 Uiso 1 1 calc R
H14C H 0.5880 -0.2919 0.2678 0.580 Uiso 1 1 calc R
C15 C 0.0688(2) 0.4604(5) 0.05263(19) 0.0502(10) Uani 1 1 d .
C16 C 0.0592(3) 0.5964(5) 0.0252(2) 0.0574(12) Uani 1 1 d .
C17 C 0.0077(3) 0.3650(5) 0.0254(2) 0.0597(12) Uani 1 1 d .
H6A H 0.542(5) 0.424(5) 0.418(3) 0.16(4) Uiso 1 1 d D
H7A H 0.581(3) 0.174(4) 0.378(2) 0.10(2) Uiso 1 1 d D

loop_
_atom_site_aniso_label
_atom_site_aniso_U_11
_atom_site_aniso_U_22
_atom_site_aniso_U_33
_atom_site_aniso_U_23
_atom_site_aniso_U_13
_atom_site_aniso_U_12
I1 0.03863(19) 0.0742(3) 0.0521(2) 0.00218(14) -0.00602(13) 0.00689(13)
F1 0.0590(17) 0.0794(19) 0.101(2) 0.0108(16) -0.0207(15) -0.0316(15)
F2 0.0760(19) 0.0685(18) 0.104(2) 0.0313(16) -0.0216(17) -0.0125(15)
N1 0.040(2) 0.089(3) 0.075(3) -0.001(2) -0.014(2) 0.006(2)
O1 0.063(2) 0.089(3) 0.124(3) -0.024(2) -0.038(2) 0.029(2)
C1 0.059(3) 0.085(4) 0.105(4) -0.013(3) -0.025(3) 0.025(3)
C2 0.053(3) 0.086(4) 0.102(4) -0.026(3) -0.026(3) 0.014(3)
C3 0.031(2) 0.072(3) 0.057(3) 0.003(2) -0.007(2) 0.003(2)
C4 0.043(3) 0.071(3) 0.077(3) 0.004(3) 0.002(2) 0.013(2)
C5 0.043(2) 0.074(3) 0.067(3) -0.008(2) -0.006(2) 0.003(2)
C6 0.041(3) 0.075(3) 0.072(3) 0.002(3) -0.010(2) 0.008(2)
C7 0.032(2) 0.075(3) 0.064(3) 0.007(3) -0.006(2) 0.000(2)
C8 0.032(2) 0.072(3) 0.055(3) 0.012(2) -0.0047(19) 0.008(2)
C9 0.040(2) 0.072(3) 0.067(3) 0.009(2) -0.004(2) 0.014(2)
C10 0.042(3) 0.072(3) 0.070(3) -0.003(2) -0.007(2) 0.007(2)
C11 0.082(5) 0.107(5) 0.156(7) -0.052(5) -0.035(5) 0.042(4)
C12 0.167(10) 0.136(8) 0.257(13) -0.079(9) -0.036(9) 0.073(8)
C13 0.36(2) 0.245(15) 0.43(2) -0.202(16) 0.22(2) -0.229(16)
C15 0.034(2) 0.063(3) 0.041(2) 0.000(2) -0.0027(18) 0.0005(19)
C16 0.038(2) 0.065(3) 0.052(3) 0.008(2) -0.007(2) -0.012(2)
C17 0.050(3) 0.053(3) 0.061(3) 0.014(2) -0.001(2) -0.001(2)

loop_
_atom_type_symbol
_atom_type_description
_atom_type_scat_dispersion_real
_atom_type_scat_dispersion_imag
_atom_type_scat_source
I I -0.4742 1.8119 'International Tables Vol C Tables 4.2.6.8 and 6.1.1.4'
F F 0.0171 0.0103 'International Tables Vol C Tables 4.2.6.8 and 6.1.1.4'
N N 0.0061 0.0033 'International Tables Vol C Tables 4.2.6.8 and 6.1.1.4'
O O 0.0106 0.0060 'International Tables Vol C Tables 4.2.6.8 and 6.1.1.4'
C C 0.0033 0.0016 'International Tables Vol C Tables 4.2.6.8 and 6.1.1.4'
H H 0.0000 0.0000 'International Tables Vol C Tables 4.2.6.8 and 6.1.1.4'

loop_
_geom_angle_atom_site_label_1
_geom_angle_atom_site_label_2
_geom_angle_atom_site_label_3
_geom_angle
_geom_angle_site_symmetry_1
_geom_angle_site_symmetry_3
C5 N1 C1 116.6(4) . .
C10 O1 C11 118.7(4) . .
N1 C1 C2 123.1(5) . .
C3 C2 C1 120.7(5) . .
C2 C3 C4 115.4(4) . .
C2 C3 C6 120.0(5) . .
C4 C3 C6 124.5(5) . .
C5 C4 C3 120.6(4) . .
N1 C5 C4 123.5(5) . .
C7 C6 C3 125.6(5) . .
C6 C7 C8 126.9(5) . .
C9 C8 C10 118.4(4) . .
C9 C8 C7 122.6(4) . .
C10 C8 C7 118.9(4) . .
C8 C9 C10 121.2(4) . 7_656
O1 C10 C9 123.6(4) . 7_656
O1 C10 C8 116.0(4) . .
C9 C10 C8 120.4(4) 7_656 .
O1 C11 C12 106.7(5) . .
C13 C12 C11 110.4(10) . .
C12 C13 C14 97.8(12) . .
C16 C15 C17 116.0(4) . .
C16 C15 I1 121.5(3) . .
C17 C15 I1 122.5(3) . .
F1 C16 C17 118.6(4) . 5_565
F1 C16 C15 119.7(4) . .
C17 C16 C15 121.7(4) 5_565 .
F2 C17 C16 118.0(4) . 5_565
F2 C17 C15 119.7(4) . .
C16 C17 C15 122.3(4) 5_565 .

loop_
_geom_bond_atom_site_label_1
_geom_bond_atom_site_label_2
_geom_bond_distance
_geom_bond_site_symmetry_2
I1 C15 2.102(4) .
F1 C16 1.346(5) .
F2 C17 1.344(5) .
N1 C5 1.300(6) .
N1 C1 1.330(7) .
O1 C10 1.358(6) .
O1 C11 1.415(7) .
C1 C2 1.378(7) .
C2 C3 1.357(7) .
C3 C4 1.379(7) .
C3 C6 1.462(6) .
C4 C5 1.376(6) .
C6 C7 1.304(7) .
C7 C8 1.496(6) .
C8 C9 1.366(6) .
C8 C10 1.395(6) .
C9 C10 1.393(6) 7_656
C10 C9 1.393(6) 7_656
C11 C12 1.524(8) .
C12 C13 1.438(9) .
C13 C14 1.468(9) .
C15 C16 1.366(6) .
C15 C17 1.375(6) .
C16 C17 1.363(6) 5_565
C17 C16 1.363(6) 5_565
